data_7209786
loop_
_publ_author_name
'Zhang, Zhe'
'Yang, Jin'
'Liu, Ying-Ying'
'Ma, Jian-Fang'

_publ_section_title
;
 Five polyoxometalate-based inorganic--organic hybrid compounds
 constructed by a multidentate N-donor ligand: syntheses, structures,
 electrochemistry, and photocatalysis properties
;
_journal_issue 19
_journal_name_full CrystEngComm
_journal_page_first 3843
_journal_paper_doi 10.1039/c3ce40210j
_journal_volume 15
_journal_year 2013
_chemical_formula_moiety 'C24 H40 Mo10 N18 O42 Zn3'
_chemical_formula_sum 'C24 H40 Mo10 N18 O42 Zn3'
_chemical_formula_weight 2408.25
_chemical_name_systematic
;
?
;
_space_group_IT_number 15
_symmetry_cell_setting monoclinic
_symmetry_space_group_name_Hall '-C 2yc'
_symmetry_space_group_name_H-M 'C 1 2/c 1'
_atom_sites_solution_hydrogens geom
_atom_sites_solution_primary direct
_atom_sites_solution_secondary difmap
_audit_creation_method SHELXL-97
_cell_angle_alpha 90.00
_cell_angle_beta 97.275(3)
_cell_angle_gamma 90.00
_cell_formula_units_Z 4
_cell_length_a 26.7741(7)
_cell_length_b 10.0535(3)
_cell_length_c 22.0865(7)
_cell_measurement_reflns_used 6301
_cell_measurement_temperature 293(2)
_cell_measurement_theta_max 29.1607
_cell_measurement_theta_min 3.0598
_cell_volume 5897.2(3)
_computing_cell_refinement CrysAlis
_computing_data_collection 'CrysAlis (Oxford Diffraction, 2006)'
_computing_data_reduction CrysAlis
_computing_structure_refinement 'SHELXS-97 (Sheldrick, 1997)'
_computing_structure_solution 'SHELXS-97 (Sheldrick, 1997)'
_diffrn_ambient_temperature 293(2)
_diffrn_detector_area_resol_mean 10.0
_diffrn_measured_fraction_theta_full 0.971
_diffrn_measured_fraction_theta_max 0.971
_diffrn_measurement_device_type 'Oxford Diffraction Gemini R Ultra'
_diffrn_measurement_method '\w scan'
_diffrn_radiation_monochromator graphite
_diffrn_radiation_source 'fine-focus sealed tube'
_diffrn_radiation_type MoK\a
_diffrn_radiation_wavelength 0.71073
_diffrn_reflns_av_R_equivalents 0.0293
_diffrn_reflns_av_sigmaI/netI 0.0403
_diffrn_reflns_limit_h_max 32
_diffrn_reflns_limit_h_min -23
_diffrn_reflns_limit_k_max 10
_diffrn_reflns_limit_k_min -12
_diffrn_reflns_limit_l_max 26
_diffrn_reflns_limit_l_min -24
_diffrn_reflns_number 11137
_diffrn_reflns_theta_full 25.35
_diffrn_reflns_theta_max 25.35
_diffrn_reflns_theta_min 3.12
_exptl_absorpt_coefficient_mu 3.364
_exptl_absorpt_correction_T_max 0.6883
_exptl_absorpt_correction_T_min 0.4318
_exptl_absorpt_correction_type multi-scan
_exptl_absorpt_process_details
;
CrysAlis (Oxford Diffraction, 2006)
;
_exptl_crystal_colour purple
_exptl_crystal_density_diffrn 2.712
_exptl_crystal_density_method 'not measured'
_exptl_crystal_description needle
_exptl_crystal_F_000 4624
_exptl_crystal_size_max 0.30
_exptl_crystal_size_mid 0.15
_exptl_crystal_size_min 0.12
_refine_diff_density_max 1.078
_refine_diff_density_min -0.770
_refine_diff_density_rms 0.129
_refine_ls_extinction_method none
_refine_ls_goodness_of_fit_ref 1.027
_refine_ls_hydrogen_treatment constr
_refine_ls_matrix_type full
_refine_ls_number_parameters 466
_refine_ls_number_reflns 5252
_refine_ls_number_restraints 134
_refine_ls_restrained_S_all 1.051
_refine_ls_R_factor_all 0.0368
_refine_ls_R_factor_gt 0.0307
_refine_ls_shift/su_max 0.001
_refine_ls_shift/su_mean 0.000
_refine_ls_structure_factor_coef Fsqd
_refine_ls_weighting_details 'calc w=1/[\s^2^(Fo^2^)+(0.0263P)^2^+30.6168P] where P=(Fo^2^+2Fc^2^)/3'
_refine_ls_weighting_scheme calc
_refine_ls_wR_factor_gt 0.0676
_refine_ls_wR_factor_ref 0.0711
_reflns_number_gt 4665
_reflns_number_total 5252
_reflns_threshold_expression >2\s(I)
_cod_data_source_file c3ce40210j.txt
_cod_data_source_block Compound-2
_cod_original_sg_symbol_Hall '-C 2yc '
_cod_original_sg_symbol_H-M 'C 2/c'
_cod_database_code 7209786

loop_
_symmetry_equiv_pos_as_xyz
'x, y, z'
'-x, y, -z+1/2'
'x+1/2, y+1/2, z'
'-x+1/2, y+1/2, -z+1/2'
'-x, -y, -z'
'x, -y, z-1/2'
'-x+1/2, -y+1/2, -z'
'x+1/2, -y+1/2, z-1/2'

loop_
_atom_site_label
_atom_site_type_symbol
_atom_site_fract_x
_atom_site_fract_y
_atom_site_fract_z
_atom_site_U_iso_or_equiv
_atom_site_adp_type
_atom_site_occupancy
_atom_site_symmetry_multiplicity
_atom_site_calc_flag
_atom_site_refinement_flags
Zn1 Zn 0.10045(2) 0.66797(6) 0.49271(2) 0.02089(14) Uani 1 1 d .
Zn2 Zn 0.5000 0.5000 0.5000 0.02243(19) Uani 1 2 d S
Mo1 Mo 0.201300(14) 0.47477(4) 0.437397(19) 0.01581(10) Uani 1 1 d .
Mo2 Mo 0.307516(15) 0.54722(4) 0.519330(19) 0.01752(11) Uani 1 1 d .
Mo3 Mo 0.391588(14) 0.31742(4) 0.554357(18) 0.01501(10) Uani 1 1 d .
Mo4 Mo 0.294419(14) 0.23590(4) 0.450337(18) 0.01406(10) Uani 1 1 d .
Mo5 Mo 0.476257(14) 0.13720(4) 0.471728(18) 0.01392(10) Uani 1 1 d .
C1 C 0.02615(18) 0.5268(5) 0.7477(2) 0.0194(10) Uani 1 1 d U
C2 C 0.05180(18) 0.6477(5) 0.7467(2) 0.0195(10) Uani 1 1 d U
C3 C 0.02572(18) 0.7676(5) 0.7479(2) 0.0197(10) Uani 1 1 d U
C4 C 0.0523(2) 0.3956(5) 0.7438(2) 0.0279(12) Uani 1 1 d U
H4A H 0.0309 0.3356 0.7177 0.033 Uiso 1 1 calc R
H4B H 0.0832 0.4084 0.7259 0.033 Uiso 1 1 calc R
C5 C 0.07366(17) 0.3938(5) 0.8586(2) 0.0191(10) Uani 1 1 d .
H5 H 0.0736 0.4849 0.8656 0.023 Uiso 1 1 calc R
C6 C 0.0791(2) 0.1874(6) 0.8696(3) 0.0345(13) Uani 1 1 d U
H6 H 0.0845 0.1046 0.8880 0.041 Uiso 1 1 calc R
C7 C 0.1082(2) 0.6456(5) 0.7451(2) 0.0271(12) Uani 1 1 d U
H7A H 0.1238 0.7169 0.7704 0.033 Uiso 1 1 calc R
H7B H 0.1219 0.5619 0.7617 0.033 Uiso 1 1 calc R
C8 C 0.09203(19) 0.6486(5) 0.6294(2) 0.0223(11) Uani 1 1 d .
H8 H 0.0580 0.6267 0.6244 0.027 Uiso 1 1 calc R
C9 C 0.1650(2) 0.6946(6) 0.6134(3) 0.0402(15) Uani 1 1 d U
H9 H 0.1924 0.7134 0.5928 0.048 Uiso 1 1 calc R
C10 C 0.0541(2) 0.8968(5) 0.7461(2) 0.0306(12) Uani 1 1 d U
H10A H 0.0377 0.9645 0.7679 0.037 Uiso 1 1 calc R
H10B H 0.0881 0.8853 0.7665 0.037 Uiso 1 1 calc R
C11 C 0.0231(2) 0.9287(5) 0.6345(2) 0.0260(12) Uani 1 1 d .
H11 H -0.0073 0.8832 0.6331 0.031 Uiso 1 1 calc R
C12 C 0.0831(2) 1.0401(6) 0.6112(3) 0.0389(14) Uani 1 1 d U
H12 H 0.1033 1.0899 0.5885 0.047 Uiso 1 1 calc R
N1 N 0.08352(14) 0.3022(4) 0.90101(17) 0.0173(8) Uani 1 1 d .
N2 N 0.06386(16) 0.3373(4) 0.8047(2) 0.0268(9) Uani 1 1 d U
N3 N 0.06655(19) 0.2022(5) 0.8107(2) 0.0364(10) Uani 1 1 d U
N4 N 0.11856(15) 0.6711(4) 0.58476(18) 0.0236(9) Uani 1 1 d .
N5 N 0.12017(17) 0.6614(4) 0.6826(2) 0.0286(9) Uani 1 1 d U
N6 N 0.16813(19) 0.6886(5) 0.6736(2) 0.0393(10) Uani 1 1 d U
N7 N 0.03876(15) 0.9894(4) 0.58760(18) 0.0220(9) Uani 1 1 d .
N8 N 0.05612(16) 0.9410(4) 0.68348(18) 0.0234(9) Uani 1 1 d .
N9 N 0.0955(2) 1.0135(5) 0.6690(2) 0.0423(12) Uani 1 1 d U
H9A H 0.1223 1.0366 0.6923 0.051 Uiso 1 1 calc R
O1 O 0.16771(12) 0.5798(3) 0.47939(16) 0.0237(8) Uani 1 1 d .
O2 O 0.17623(13) 0.4991(4) 0.36357(16) 0.0281(8) Uani 1 1 d .
O3 O 0.16920(11) 0.3158(3) 0.46026(15) 0.0174(7) Uani 1 1 d .
O4 O 0.26368(12) 0.5692(3) 0.44351(16) 0.0224(7) Uani 1 1 d .
O5 O 0.27700(13) 0.6368(3) 0.56798(17) 0.0305(9) Uani 1 1 d .
O6 O 0.35663(12) 0.6454(3) 0.50363(16) 0.0223(7) Uani 1 1 d .
O7 O 0.34553(12) 0.4382(3) 0.58321(14) 0.0190(7) Uani 1 1 d .
O8 O 0.43605(12) 0.4362(3) 0.53944(15) 0.0199(7) Uani 1 1 d .
O9 O 0.41681(13) 0.2466(4) 0.62128(16) 0.0282(8) Uani 1 1 d .
O10 O 0.41737(13) 0.1968(3) 0.49525(16) 0.0260(8) Uani 1 1 d U
O11 O 0.33905(11) 0.3774(3) 0.47071(14) 0.0167(7) Uani 1 1 d .
O12 O 0.32533(12) 0.1341(3) 0.40722(16) 0.0254(8) Uani 1 1 d .
O13 O 0.24879(11) 0.1177(3) 0.48538(14) 0.0156(7) Uani 1 1 d .
O14 O 0.25070(12) 0.3167(3) 0.39646(15) 0.0192(7) Uani 1 1 d .
O15 O 0.51190(13) 0.2824(3) 0.48955(17) 0.0278(8) Uani 1 1 d .
O16 O 0.46580(13) 0.1224(4) 0.39483(16) 0.0271(8) Uani 1 1 d .
O17 O 0.45931(12) -0.0394(3) 0.50569(16) 0.0243(8) Uani 1 1 d U
O1W O 0.1911(2) 0.8741(6) 0.8090(2) 0.0748(17) Uani 1 1 d .
O2W O 0.1793(5) 0.6156(12) 0.2220(5) 0.094(3) Uani 0.60 1 d PU
O2WA O 0.1534(7) 0.725(2) 0.2073(8) 0.100(5) Uani 0.40 1 d PU
O3W O 0.2181(5) 0.7859(14) 0.3057(6) 0.206(5) Uani 1 1 d U
O4W O 0.2162(6) 0.9783(15) 0.6924(7) 0.073(4) Uani 0.40 1 d PU
O4WA O 0.2424(9) 1.039(2) 0.7263(11) 0.091(7) Uani 0.30 1 d PU
O4WB O 0.2280(7) 0.8279(19) 0.7371(8) 0.069(5) Uani 0.30 1 d PU

loop_
_atom_site_aniso_label
_atom_site_aniso_U_11
_atom_site_aniso_U_22
_atom_site_aniso_U_33
_atom_site_aniso_U_23
_atom_site_aniso_U_13
_atom_site_aniso_U_12
Zn1 0.0219(3) 0.0264(3) 0.0149(3) -0.0015(2) 0.0043(2) -0.0081(2)
Zn2 0.0174(4) 0.0339(5) 0.0160(4) 0.0035(4) 0.0020(3) -0.0077(4)
Mo1 0.0123(2) 0.0140(2) 0.0210(2) 0.00253(17) 0.00183(16) 0.00020(16)
Mo2 0.0135(2) 0.0129(2) 0.0262(2) -0.00146(18) 0.00296(17) -0.00095(16)
Mo3 0.01059(19) 0.0162(2) 0.0185(2) 0.00012(17) 0.00268(16) -0.00114(16)
Mo4 0.0112(2) 0.0144(2) 0.0172(2) -0.00054(16) 0.00408(15) -0.00074(15)
Mo5 0.0120(2) 0.0142(2) 0.0160(2) 0.00008(16) 0.00355(15) 0.00126(15)
C1 0.0211(13) 0.0194(13) 0.0179(13) 0.0008(9) 0.0032(9) 0.0010(9)
C2 0.0197(13) 0.0209(13) 0.0179(13) 0.0001(9) 0.0028(9) 0.0002(9)
C3 0.0207(13) 0.0201(13) 0.0181(13) 0.0002(9) 0.0022(9) -0.0006(9)
C4 0.0290(14) 0.0283(14) 0.0263(14) -0.0005(10) 0.0033(10) 0.0019(10)
C5 0.021(3) 0.018(2) 0.019(2) 0.000(2) 0.005(2) 0.000(2)
C6 0.0359(16) 0.0333(16) 0.0340(16) 0.0005(10) 0.0033(10) 0.0004(10)
C7 0.0266(14) 0.0289(14) 0.0259(14) 0.0002(10) 0.0038(10) -0.0001(10)
C8 0.022(3) 0.027(3) 0.018(3) -0.003(2) 0.004(2) -0.004(2)
C9 0.0394(17) 0.0425(17) 0.0390(17) 0.0006(10) 0.0063(10) -0.0007(10)
C10 0.0315(15) 0.0304(15) 0.0297(15) 0.0004(10) 0.0034(10) -0.0018(10)
C11 0.028(3) 0.030(3) 0.019(3) 0.002(2) 0.001(2) -0.009(2)
C12 0.0384(16) 0.0404(17) 0.0378(17) 0.0019(10) 0.0042(10) -0.0028(10)
N1 0.0147(19) 0.021(2) 0.016(2) 0.0026(17) 0.0027(16) 0.0014(16)
N2 0.0276(12) 0.0275(10) 0.0250(12) -0.0004(9) 0.0026(9) 0.0010(9)
N3 0.0404(13) 0.0314(11) 0.0366(13) 0.0001(10) 0.0023(10) 0.0013(10)
N4 0.023(2) 0.034(2) 0.015(2) -0.0013(18) 0.0055(17) -0.0035(19)
N5 0.0296(11) 0.0291(13) 0.0270(13) -0.0002(9) 0.0031(9) 0.0012(9)
N6 0.0355(12) 0.0442(14) 0.0388(14) 0.0006(10) 0.0065(10) -0.0023(10)
N7 0.022(2) 0.025(2) 0.019(2) 0.0035(18) -0.0005(17) -0.0026(18)
N8 0.025(2) 0.024(2) 0.021(2) 0.0012(19) 0.0047(18) -0.0062(18)
N9 0.0409(15) 0.0447(15) 0.0411(15) 0.0022(10) 0.0040(10) -0.0035(10)
O1 0.0203(18) 0.0179(17) 0.033(2) -0.0012(16) 0.0034(15) 0.0036(14)
O2 0.0239(19) 0.033(2) 0.027(2) 0.0041(17) 0.0003(15) 0.0003(16)
O3 0.0152(16) 0.0149(16) 0.0223(18) 0.0015(14) 0.0037(13) 0.0000(13)
O4 0.0140(17) 0.0179(16) 0.035(2) 0.0060(15) 0.0026(14) -0.0018(14)
O5 0.0249(19) 0.0267(19) 0.041(2) -0.0095(17) 0.0068(17) 0.0036(16)
O6 0.0192(17) 0.0177(16) 0.0293(19) 0.0013(15) -0.0001(14) -0.0046(14)
O7 0.0168(17) 0.0198(16) 0.0211(17) -0.0010(14) 0.0057(13) 0.0001(14)
O8 0.0158(16) 0.0206(17) 0.0243(18) -0.0019(15) 0.0067(14) -0.0019(14)
O9 0.0242(19) 0.032(2) 0.028(2) 0.0064(17) 0.0003(15) -0.0039(16)
O10 0.0230(11) 0.0263(11) 0.0290(11) -0.0037(9) 0.0045(9) 0.0005(9)
O11 0.0139(16) 0.0172(16) 0.0194(17) -0.0008(14) 0.0035(13) 0.0000(13)
O12 0.0211(18) 0.0243(18) 0.032(2) -0.0064(16) 0.0087(15) 0.0040(15)
O13 0.0114(15) 0.0162(16) 0.0195(17) 0.0006(14) 0.0031(13) -0.0010(13)
O14 0.0180(17) 0.0190(17) 0.0205(18) -0.0013(14) 0.0016(14) -0.0010(14)
O15 0.0246(19) 0.0235(18) 0.038(2) -0.0081(17) 0.0126(16) -0.0072(15)
O16 0.0268(19) 0.034(2) 0.0206(18) 0.0002(16) 0.0031(15) -0.0014(16)
O17 0.0213(11) 0.0239(11) 0.0277(11) 0.0036(9) 0.0034(9) -0.0012(9)
O1W 0.070(4) 0.111(5) 0.046(3) -0.002(3) 0.016(3) -0.016(3)
O2W 0.118(7) 0.090(6) 0.076(6) 0.008(5) 0.016(5) -0.027(6)
O2WA 0.101(9) 0.114(9) 0.088(8) -0.001(8) 0.019(7) 0.014(8)
O3W 0.188(8) 0.232(9) 0.189(8) -0.054(7) -0.016(7) -0.004(7)
O4W 0.072(7) 0.086(8) 0.064(7) 0.009(6) 0.028(6) -0.009(6)
O4WA 0.095(10) 0.090(10) 0.091(10) -0.003(8) 0.026(8) 0.011(8)
O4WB 0.064(8) 0.089(9) 0.052(8) -0.001(7) 0.007(7) -0.019(7)

loop_
_atom_type_symbol
_atom_type_description
_atom_type_scat_dispersion_real
_atom_type_scat_dispersion_imag
_atom_type_scat_source
C C 0.0033 0.0016 'International Tables Vol C Tables 4.2.6.8 and 6.1.1.4'
H H 0.0000 0.0000 'International Tables Vol C Tables 4.2.6.8 and 6.1.1.4'
N N 0.0061 0.0033 'International Tables Vol C Tables 4.2.6.8 and 6.1.1.4'
O O 0.0106 0.0060 'International Tables Vol C Tables 4.2.6.8 and 6.1.1.4'
Zn Zn 0.2839 1.4301 'International Tables Vol C Tables 4.2.6.8 and 6.1.1.4'
Mo Mo -1.6832 0.6857 'International Tables Vol C Tables 4.2.6.8 and 6.1.1.4'

loop_
_geom_angle_atom_site_label_1
_geom_angle_atom_site_label_2
_geom_angle_atom_site_label_3
_geom_angle
_geom_angle_site_symmetry_1
_geom_angle_site_symmetry_3
N4 Zn1 N1 170.62(16) . 6_565
N4 Zn1 O17 94.60(15) . 7_556
N1 Zn1 O17 91.94(14) 6_565 7_556
N4 Zn1 O1 92.72(15) . .
N1 Zn1 O1 90.56(14) 6_565 .
O17 Zn1 O1 115.26(13) 7_556 .
N4 Zn1 O6 83.82(15) . 7_566
N1 Zn1 O6 87.73(14) 6_565 7_566
O17 Zn1 O6 159.90(13) 7_556 7_566
O1 Zn1 O6 84.84(13) . 7_566
N7 Zn2 N7 180.000(1) 7_566 3_545
N7 Zn2 O8 86.33(14) 7_566 5_666
N7 Zn2 O8 93.67(14) 3_545 5_666
N7 Zn2 O8 93.67(14) 7_566 .
N7 Zn2 O8 86.33(14) 3_545 .
O8 Zn2 O8 180.00(9) 5_666 .
N7 Zn2 O15 90.85(15) 7_566 .
N7 Zn2 O15 89.15(15) 3_545 .
O8 Zn2 O15 96.97(12) 5_666 .
O8 Zn2 O15 83.03(12) . .
N7 Zn2 O15 89.15(15) 7_566 5_666
N7 Zn2 O15 90.85(15) 3_545 5_666
O8 Zn2 O15 83.03(12) 5_666 5_666
O8 Zn2 O15 96.97(12) . 5_666
O15 Zn2 O15 180.00(19) . 5_666
O2 Mo1 O1 104.91(17) . .
O2 Mo1 O4 103.38(16) . .
O1 Mo1 O4 99.66(15) . .
O2 Mo1 O3 103.74(15) . .
O1 Mo1 O3 94.99(15) . .
O4 Mo1 O3 144.54(13) . .
O2 Mo1 O13 156.65(15) . 7_556
O1 Mo1 O13 98.39(14) . 7_556
O4 Mo1 O13 73.72(12) . 7_556
O3 Mo1 O13 72.29(12) . 7_556
O2 Mo1 O14 84.28(15) . .
O1 Mo1 O14 170.46(14) . .
O4 Mo1 O14 80.32(13) . .
O3 Mo1 O14 80.10(12) . .
O13 Mo1 O14 72.37(11) 7_556 .
O5 Mo2 O6 105.47(17) . .
O5 Mo2 O4 101.57(16) . .
O6 Mo2 O4 98.98(15) . .
O5 Mo2 O7 95.09(16) . .
O6 Mo2 O7 97.22(14) . .
O4 Mo2 O7 152.68(13) . .
O5 Mo2 O13 92.71(15) . 7_556
O6 Mo2 O13 161.46(14) . 7_556
O4 Mo2 O13 73.29(12) . 7_556
O7 Mo2 O13 84.53(12) . 7_556
O5 Mo2 O11 162.48(15) . .
O6 Mo2 O11 89.81(14) . .
O4 Mo2 O11 84.05(13) . .
O7 Mo2 O11 74.13(12) . .
O13 Mo2 O11 72.84(11) 7_556 .
O9 Mo3 O8 104.19(16) . .
O9 Mo3 O7 100.34(16) . .
O8 Mo3 O7 96.51(14) . .
O9 Mo3 O10 100.61(16) . .
O8 Mo3 O10 89.50(15) . .
O7 Mo3 O10 156.04(14) . .
O9 Mo3 O3 94.65(15) . 7_556
O8 Mo3 O3 160.06(14) . 7_556
O7 Mo3 O3 86.31(13) . 7_556
O10 Mo3 O3 80.53(13) . 7_556
O9 Mo3 O11 163.78(14) . .
O8 Mo3 O11 91.83(13) . .
O7 Mo3 O11 74.92(12) . .
O10 Mo3 O11 81.74(13) . .
O3 Mo3 O11 69.77(12) 7_556 .
O12 Mo4 O14 103.33(16) . .
O12 Mo4 O11 104.64(15) . .
O14 Mo4 O11 99.29(14) . .
O12 Mo4 O13 103.48(15) . .
O14 Mo4 O13 98.89(14) . .
O11 Mo4 O13 141.75(13) . .
O12 Mo4 O3 100.04(15) . 7_556
O14 Mo4 O3 156.57(14) . 7_556
O11 Mo4 O3 76.25(12) . 7_556
O13 Mo4 O3 73.74(12) . 7_556
O12 Mo4 O13 178.70(14) . 7_556
O14 Mo4 O13 77.93(13) . 7_556
O11 Mo4 O13 74.76(12) . 7_556
O13 Mo4 O13 76.56(13) . 7_556
O3 Mo4 O13 78.71(11) 7_556 7_556
O16 Mo5 O15 108.26(17) . .
O16 Mo5 O10 106.01(16) . .
O15 Mo5 O10 97.32(16) . .
O16 Mo5 O17 103.63(16) . 5_656
O15 Mo5 O17 85.75(15) . 5_656
O10 Mo5 O17 147.48(15) . 5_656
O16 Mo5 O17 106.35(16) . .
O15 Mo5 O17 142.52(16) . .
O10 Mo5 O17 86.53(15) . .
O17 Mo5 O17 72.46(15) 5_656 .
C2 C1 C1 119.6(3) . 2_556
C2 C1 C4 121.9(4) . .
C1 C1 C4 118.5(3) 2_556 .
C3 C2 C1 120.2(4) . .
C3 C2 C7 121.0(4) . .
C1 C2 C7 118.8(4) . .
C3 C3 C2 120.2(3) 2_556 .
C3 C3 C10 120.5(3) 2_556 .
C2 C3 C10 119.3(4) . .
N2 C4 C1 110.2(4) . .
N2 C4 H4A 109.6 . .
C1 C4 H4A 109.6 . .
N2 C4 H4B 109.6 . .
C1 C4 H4B 109.6 . .
H4A C4 H4B 108.1 . .
N2 C5 N1 109.9(4) . .
N2 C5 H5 125.0 . .
N1 C5 H5 125.0 . .
N3 C6 N1 114.2(5) . .
N3 C6 H6 122.9 . .
N1 C6 H6 122.9 . .
N5 C7 C2 111.0(4) . .
N5 C7 H7A 109.4 . .
C2 C7 H7A 109.4 . .
N5 C7 H7B 109.4 . .
C2 C7 H7B 109.4 . .
H7A C7 H7B 108.0 . .
N4 C8 N5 110.6(4) . .
N4 C8 H8 124.7 . .
N5 C8 H8 124.7 . .
N6 C9 N4 113.8(6) . .
N6 C9 H9 123.1 . .
N4 C9 H9 123.1 . .
N8 C10 C3 111.5(4) . .
N8 C10 H10A 109.3 . .
C3 C10 H10A 109.3 . .
N8 C10 H10B 109.3 . .
C3 C10 H10B 109.3 . .
H10A C10 H10B 108.0 . .
N8 C11 N7 110.9(4) . .
N8 C11 H11 124.6 . .
N7 C11 H11 124.6 . .
N9 C12 N7 114.2(6) . .
N9 C12 H12 122.9 . .
N7 C12 H12 122.9 . .
C5 N1 C6 103.6(4) . .
C5 N1 Zn1 127.1(3) . 6_566
C6 N1 Zn1 129.3(3) . 6_566
C5 N2 N3 109.9(4) . .
C5 N2 C4 130.7(4) . .
N3 N2 C4 119.4(4) . .
C6 N3 N2 102.3(5) . .
C8 N4 C9 103.5(4) . .
C8 N4 Zn1 132.0(3) . .
C9 N4 Zn1 124.4(4) . .
C8 N5 N6 109.5(4) . .
C8 N5 C7 131.3(5) . .
N6 N5 C7 119.1(4) . .
C9 N6 N5 102.5(5) . .
C11 N7 C12 103.0(4) . .
C11 N7 Zn2 125.8(3) . 3_455
C12 N7 Zn2 131.2(4) . 3_455
C11 N8 N9 108.7(4) . .
C11 N8 C10 130.5(4) . .
N9 N8 C10 120.7(4) . .
C12 N9 N8 103.3(5) . .
C12 N9 H9A 128.4 . .
N8 N9 H9A 128.3 . .
Mo1 O1 Zn1 149.5(2) . .
Mo1 O3 Mo3 149.02(17) . 7_556
Mo1 O3 Mo4 106.12(14) . 7_556
Mo3 O3 Mo4 103.83(13) 7_556 7_556
Mo1 O4 Mo2 115.71(17) . .
Mo2 O6 Zn1 153.6(2) . 7_566
Mo3 O7 Mo2 114.54(16) . .
Mo3 O8 Zn2 153.01(19) . .
Mo5 O10 Mo3 141.24(19) . .
Mo4 O11 Mo2 115.21(15) . .
Mo4 O11 Mo3 107.81(14) . .
Mo2 O11 Mo3 92.57(11) . .
Mo4 O13 Mo1 102.37(13) . 7_556
Mo4 O13 Mo2 153.33(17) . 7_556
Mo1 O13 Mo2 93.53(11) 7_556 7_556
Mo4 O13 Mo4 103.44(13) . 7_556
Mo1 O13 Mo4 95.09(11) 7_556 7_556
Mo2 O13 Mo4 96.20(11) 7_556 7_556
Mo4 O14 Mo1 114.55(16) . .
Mo5 O15 Zn2 139.19(19) . .
Mo5 O17 Mo5 107.54(15) 5_656 .
Mo5 O17 Zn1 109.59(15) 5_656 7_556
Mo5 O17 Zn1 140.91(17) . 7_556
O4WA O4W O4WB 92.0(16) . .

loop_
_geom_bond_atom_site_label_1
_geom_bond_atom_site_label_2
_geom_bond_distance
_geom_bond_site_symmetry_2
Zn1 N4 2.030(4) .
Zn1 N1 2.041(4) 6_565
Zn1 O17 2.061(3) 7_556
Zn1 O1 2.062(3) .
Zn1 O6 2.196(3) 7_566
Zn2 N7 2.079(4) 7_566
Zn2 N7 2.079(4) 3_545
Zn2 O8 2.116(3) 5_666
Zn2 O8 2.116(3) .
Zn2 O15 2.227(3) .
Zn2 O15 2.227(3) 5_666
Mo1 O2 1.701(3) .
Mo1 O1 1.730(3) .
Mo1 O4 1.911(3) .
Mo1 O3 1.913(3) .
Mo1 O13 2.232(3) 7_556
Mo1 O14 2.323(3) .
Mo2 O5 1.690(4) .
Mo2 O6 1.715(3) .
Mo2 O4 1.932(3) .
Mo2 O7 1.966(3) .
Mo2 O13 2.234(3) 7_556
Mo2 O11 2.239(3) .
Mo3 O9 1.701(3) .
Mo3 O8 1.747(3) .
Mo3 O7 1.897(3) .
Mo3 O10 1.969(3) .
Mo3 O3 2.101(3) 7_556
Mo3 O11 2.258(3) .
Mo4 O12 1.685(3) .
Mo4 O14 1.759(3) .
Mo4 O11 1.876(3) .
Mo4 O13 1.935(3) .
Mo4 O3 2.152(3) 7_556
Mo4 O13 2.437(3) 7_556
Mo5 O16 1.693(3) .
Mo5 O15 1.761(3) .
Mo5 O10 1.823(3) .
Mo5 O17 1.994(3) 5_656
Mo5 O17 2.001(3) .
C1 C2 1.398(7) .
C1 C1 1.416(9) 2_556
C1 C4 1.501(7) .
C2 C3 1.395(7) .
C2 C7 1.515(7) .
C3 C3 1.392(9) 2_556
C3 C10 1.508(7) .
C4 N2 1.465(7) .
C4 H4A 0.9700 .
C4 H4B 0.9700 .
C5 N2 1.314(6) .
C5 N1 1.317(6) .
C5 H5 0.9300 .
C6 N3 1.309(7) .
C6 N1 1.344(7) .
C6 H6 0.9300 .
C7 N5 1.464(7) .
C7 H7A 0.9700 .
C7 H7B 0.9700 .
C8 N4 1.306(6) .
C8 N5 1.320(6) .
C8 H8 0.9300 .
C9 N6 1.323(8) .
C9 N4 1.342(7) .
C9 H9 0.9300 .
C10 N8 1.460(7) .
C10 H10A 0.9700 .
C10 H10B 0.9700 .
C11 N8 1.314(6) .
C11 N7 1.316(6) .
C11 H11 0.9300 .
C12 N9 1.305(8) .
C12 N7 1.335(7) .
C12 H12 0.9300 .
N1 Zn1 2.041(4) 6_566
N2 N3 1.365(6) .
N5 N6 1.352(6) .
N7 Zn2 2.079(4) 3_455
N8 N9 1.353(6) .
N9 H9A 0.8600 .
O3 Mo3 2.101(3) 7_556
O3 Mo4 2.152(3) 7_556
O6 Zn1 2.196(3) 7_566
O13 Mo1 2.232(3) 7_556
O13 Mo2 2.234(3) 7_556
O13 Mo4 2.437(3) 7_556
O17 Mo5 1.994(3) 5_656
O17 Zn1 2.061(3) 7_556
O2W O2WA 1.32(2) .
O4W O4WA 1.13(2) .
O4W O4WB 1.81(2) .

loop_
_geom_torsion_atom_site_label_1
_geom_torsion_atom_site_label_2
_geom_torsion_atom_site_label_3
_geom_torsion_atom_site_label_4
_geom_torsion
_geom_torsion_site_symmetry_1
_geom_torsion_site_symmetry_4
C1 C1 C2 C3 -2.4(8) 2_556 .
C4 C1 C2 C3 177.3(5) . .
C1 C1 C2 C7 176.9(5) 2_556 .
C4 C1 C2 C7 -3.4(7) . .
C1 C2 C3 C3 2.2(9) . 2_556
C7 C2 C3 C3 -177.1(5) . 2_556
C1 C2 C3 C10 -179.3(4) . .
C7 C2 C3 C10 1.4(7) . .
C2 C1 C4 N2 99.7(5) . .
C1 C1 C4 N2 -80.6(7) 2_556 .
C3 C2 C7 N5 -83.5(6) . .
C1 C2 C7 N5 97.3(5) . .
C3 C3 C10 N8 -92.4(7) 2_556 .
C2 C3 C10 N8 89.1(6) . .
N2 C5 N1 C6 0.0(5) . .
N2 C5 N1 Zn1 -179.2(3) . 6_566
N3 C6 N1 C5 -0.8(6) . .
N3 C6 N1 Zn1 178.4(4) . 6_566
N1 C5 N2 N3 0.7(6) . .
N1 C5 N2 C4 -178.0(5) . .
C1 C4 N2 C5 -30.0(7) . .
C1 C4 N2 N3 151.4(5) . .
N1 C6 N3 N2 1.2(6) . .
C5 N2 N3 C6 -1.2(6) . .
C4 N2 N3 C6 177.7(5) . .
N5 C8 N4 C9 1.7(6) . .
N5 C8 N4 Zn1 179.5(3) . .
N6 C9 N4 C8 -0.5(7) . .
N6 C9 N4 Zn1 -178.5(4) . .
O17 Zn1 N4 C8 -24.6(5) 7_556 .
O1 Zn1 N4 C8 -140.2(5) . .
O6 Zn1 N4 C8 135.3(5) 7_566 .
O17 Zn1 N4 C9 152.8(5) 7_556 .
O1 Zn1 N4 C9 37.1(5) . .
O6 Zn1 N4 C9 -47.4(5) 7_566 .
N4 C8 N5 N6 -2.4(6) . .
N4 C8 N5 C7 -179.5(5) . .
C2 C7 N5 C8 -16.3(8) . .
C2 C7 N5 N6 166.8(4) . .
N4 C9 N6 N5 -0.9(7) . .
C8 N5 N6 C9 2.0(6) . .
C7 N5 N6 C9 179.4(5) . .
N8 C11 N7 C12 -0.4(6) . .
N8 C11 N7 Zn2 -179.6(3) . 3_455
N9 C12 N7 C11 0.5(7) . .
N9 C12 N7 Zn2 179.6(4) . 3_455
N7 C11 N8 N9 0.3(6) . .
N7 C11 N8 C10 176.5(5) . .
C3 C10 N8 C11 34.1(8) . .
C3 C10 N8 N9 -150.0(5) . .
N7 C12 N9 N8 -0.3(7) . .
C11 N8 N9 C12 0.0(6) . .
C10 N8 N9 C12 -176.7(5) . .
O2 Mo1 O1 Zn1 36.9(4) . .
O4 Mo1 O1 Zn1 143.6(4) . .
O3 Mo1 O1 Zn1 -68.8(4) . .
O13 Mo1 O1 Zn1 -141.6(4) 7_556 .
N4 Zn1 O1 Mo1 148.2(4) . .
N1 Zn1 O1 Mo1 -40.6(4) 6_565 .
O17 Zn1 O1 Mo1 51.8(4) 7_556 .
O6 Zn1 O1 Mo1 -128.3(4) 7_566 .
O2 Mo1 O3 Mo3 -22.1(4) . 7_556
O1 Mo1 O3 Mo3 84.6(3) . 7_556
O4 Mo1 O3 Mo3 -161.0(3) . 7_556
O13 Mo1 O3 Mo3 -178.2(4) 7_556 7_556
O14 Mo1 O3 Mo3 -103.7(3) . 7_556
O2 Mo1 O3 Mo4 173.12(15) . 7_556
O1 Mo1 O3 Mo4 -80.19(16) . 7_556
O4 Mo1 O3 Mo4 34.2(3) . 7_556
O13 Mo1 O3 Mo4 17.05(12) 7_556 7_556
O14 Mo1 O3 Mo4 91.57(14) . 7_556
O2 Mo1 O4 Mo2 -172.89(18) . .
O1 Mo1 O4 Mo2 79.1(2) . .
O3 Mo1 O4 Mo2 -33.9(3) . .
O13 Mo1 O4 Mo2 -16.87(15) 7_556 .
O14 Mo1 O4 Mo2 -91.20(18) . .
O5 Mo2 O4 Mo1 -72.5(2) . .
O6 Mo2 O4 Mo1 179.59(18) . .
O7 Mo2 O4 Mo1 53.9(4) . .
O13 Mo2 O4 Mo1 16.89(15) 7_556 .
O11 Mo2 O4 Mo1 90.73(18) . .
O5 Mo2 O6 Zn1 -7.9(5) . 7_566
O4 Mo2 O6 Zn1 96.8(4) . 7_566
O7 Mo2 O6 Zn1 -105.3(4) . 7_566
O13 Mo2 O6 Zn1 160.4(3) 7_556 7_566
O11 Mo2 O6 Zn1 -179.3(4) . 7_566
O9 Mo3 O7 Mo2 179.02(17) . .
O8 Mo3 O7 Mo2 73.26(18) . .
O10 Mo3 O7 Mo2 -30.3(4) . .
O3 Mo3 O7 Mo2 -86.92(17) 7_556 .
O11 Mo3 O7 Mo2 -16.89(14) . .
O5 Mo2 O7 Mo3 -176.97(18) . .
O6 Mo2 O7 Mo3 -70.64(19) . .
O4 Mo2 O7 Mo3 55.4(4) . .
O13 Mo2 O7 Mo3 90.79(17) 7_556 .
O11 Mo2 O7 Mo3 17.10(15) . .
O9 Mo3 O8 Zn2 91.7(4) . .
O7 Mo3 O8 Zn2 -165.8(4) . .
O10 Mo3 O8 Zn2 -9.1(4) . .
O3 Mo3 O8 Zn2 -68.7(6) 7_556 .
O11 Mo3 O8 Zn2 -90.8(4) . .
N7 Zn2 O8 Mo3 74.9(4) 7_566 .
N7 Zn2 O8 Mo3 -105.1(4) 3_545 .
O15 Zn2 O8 Mo3 -15.6(4) . .
O15 Zn2 O8 Mo3 164.4(4) 5_666 .
O16 Mo5 O10 Mo3 -142.4(3) . .
O15 Mo5 O10 Mo3 -31.0(3) . .
O17 Mo5 O10 Mo3 62.6(4) 5_656 .
O17 Mo5 O10 Mo3 111.6(3) . .
O9 Mo3 O10 Mo5 -61.2(3) . .
O8 Mo3 O10 Mo5 43.1(3) . .
O7 Mo3 O10 Mo5 148.2(3) . .
O3 Mo3 O10 Mo5 -154.2(3) 7_556 .
O11 Mo3 O10 Mo5 135.0(3) . .
O12 Mo4 O11 Mo2 173.04(17) . .
O14 Mo4 O11 Mo2 66.53(18) . .
O13 Mo4 O11 Mo2 -50.9(3) . .
O3 Mo4 O11 Mo2 -89.98(16) 7_556 .
O13 Mo4 O11 Mo2 -8.15(13) 7_556 .
O12 Mo4 O11 Mo3 -85.22(17) . .
O14 Mo4 O11 Mo3 168.27(15) . .
O13 Mo4 O11 Mo3 50.9(3) . .
O3 Mo4 O11 Mo3 11.76(12) 7_556 .
O13 Mo4 O11 Mo3 93.59(14) 7_556 .
O5 Mo2 O11 Mo4 44.5(6) . .
O6 Mo2 O11 Mo4 -164.37(18) . .
O4 Mo2 O11 Mo4 -65.33(17) . .
O7 Mo2 O11 Mo4 98.07(18) . .
O13 Mo2 O11 Mo4 8.98(14) 7_556 .
O5 Mo2 O11 Mo3 -66.6(5) . .
O6 Mo2 O11 Mo3 84.55(14) . .
O4 Mo2 O11 Mo3 -176.41(13) . .
O7 Mo2 O11 Mo3 -13.01(11) . .
O13 Mo2 O11 Mo3 -102.10(12) 7_556 .
O9 Mo3 O11 Mo4 -29.2(6) . .
O8 Mo3 O11 Mo4 159.65(16) . .
O7 Mo3 O11 Mo4 -104.11(16) . .
O10 Mo3 O11 Mo4 70.42(16) . .
O3 Mo3 O11 Mo4 -12.48(13) 7_556 .
O9 Mo3 O11 Mo2 88.3(5) . .
O8 Mo3 O11 Mo2 -82.82(13) . .
O7 Mo3 O11 Mo2 13.43(12) . .
O10 Mo3 O11 Mo2 -172.05(14) . .
O3 Mo3 O11 Mo2 105.06(13) 7_556 .
O12 Mo4 O13 Mo1 80.28(16) . 7_556
O14 Mo4 O13 Mo1 -173.62(13) . 7_556
O11 Mo4 O13 Mo1 -56.1(2) . 7_556
O3 Mo4 O13 Mo1 -16.43(11) 7_556 7_556
O13 Mo4 O13 Mo1 -98.39(15) 7_556 7_556
O12 Mo4 O13 Mo2 -45.0(4) . 7_556
O14 Mo4 O13 Mo2 61.1(4) . 7_556
O11 Mo4 O13 Mo2 178.6(3) . 7_556
O3 Mo4 O13 Mo2 -141.7(4) 7_556 7_556
O13 Mo4 O13 Mo2 136.3(4) 7_556 7_556
O12 Mo4 O13 Mo4 178.67(14) . 7_556
O14 Mo4 O13 Mo4 -75.23(14) . 7_556
O11 Mo4 O13 Mo4 42.3(2) . 7_556
O3 Mo4 O13 Mo4 81.96(13) 7_556 7_556
O13 Mo4 O13 Mo4 0.0 7_556 7_556
O12 Mo4 O14 Mo1 -177.89(16) . .
O11 Mo4 O14 Mo1 -70.31(17) . .
O13 Mo4 O14 Mo1 75.88(17) . .
O3 Mo4 O14 Mo1 6.5(4) 7_556 .
O13 Mo4 O14 Mo1 1.79(13) 7_556 .
O2 Mo1 O14 Mo4 178.52(19) . .
O4 Mo1 O14 Mo4 73.86(18) . .
O3 Mo1 O14 Mo4 -76.42(17) . .
O13 Mo1 O14 Mo4 -2.01(15) 7_556 .
O16 Mo5 O15 Zn2 85.0(3) . .
O10 Mo5 O15 Zn2 -24.6(3) . .
O17 Mo5 O15 Zn2 -172.1(3) 5_656 .
O17 Mo5 O15 Zn2 -118.5(3) . .
N7 Zn2 O15 Mo5 -55.6(3) 7_566 .
N7 Zn2 O15 Mo5 124.4(3) 3_545 .
O8 Zn2 O15 Mo5 -142.0(3) 5_666 .
O8 Zn2 O15 Mo5 38.0(3) . .
O16 Mo5 O17 Mo5 99.49(18) . 5_656
O15 Mo5 O17 Mo5 -57.3(3) . 5_656
O10 Mo5 O17 Mo5 -154.84(18) . 5_656
O17 Mo5 O17 Mo5 0.0 5_656 5_656
O16 Mo5 O17 Zn1 -61.7(3) . 7_556
O15 Mo5 O17 Zn1 141.5(3) . 7_556
O10 Mo5 O17 Zn1 44.0(3) . 7_556
O17 Mo5 O17 Zn1 -161.2(4) 5_656 7_556
